data_1528701
loop_
_publ_author_name
'Lode, C.'
'Krautscheid, H.'

_publ_section_title
;
 Iodostannate(II) mit kettenfoermigen [Sn I3](-)-Anionen - der Uebergang
 von fuenffach zu sechsfach koordinierten Sn(II)-Zentralatomen
;
_journal_name_full 'Zeitschrift fuer Anorganische und Allgemeine Chemie'
_journal_page_first 841
_journal_page_last 846
_journal_volume 627
_journal_year 2001
_chemical_formula_sum 'C4 H12 I3 N Sn'
_chemical_name_systematic '((C H3)4 N) (Sn I3)'
_space_group_IT_number 176
_symmetry_space_group_name_Hall '-P 6c'
_symmetry_space_group_name_H-M 'P 63/m'
_cell_angle_alpha 90
_cell_angle_beta 90
_cell_angle_gamma 120
_cell_formula_units_Z 2
_cell_length_a 9.738
_cell_length_b 9.738
_cell_length_c 7.887
_cell_volume 647.712
_citation_journal_id_ASTM ZAACAB
_cod_data_source_file Lode_ZAACAB_2001_1032.cif
_cod_data_source_block C4H12I3N1Sn1
_cod_original_cell_volume 647.7121
_cod_original_formula_sum 'C4 H12 I3 N1 Sn1'
_cod_database_code 1528701

loop_
_symmetry_equiv_pos_as_xyz
x,y,z
x-y,x,z+1/2
-y,x-y,z
-x,-y,z+1/2
-x+y,-x,z
y,-x+y,z+1/2
-x,-y,-z
-x+y,-x,-z-1/2
y,-x+y,-z
x,y,-z-1/2
x-y,x,-z
-y,x-y,-z-1/2

loop_
_atom_site_label
_atom_site_type_symbol
_atom_site_fract_x
_atom_site_fract_y
_atom_site_fract_z
_atom_site_occupancy
_atom_site_U_iso_or_equiv
I1 I-1 0.29706 0.12335 0.25 1 0.0
C1 C+4 0.174 0.6557 0.25 0.67 0.0
Sn1 Sn+2 0 0 0 1 0.0
C2 C+4 0.237 0.66 0.1 0.33 0.0
N1 N-3 0.3333 0.6667 0.25 1 0.0
